data_7036636
loop_
_publ_author_name
'Degtyarik, Mikhail M.'
'Lyakhov, Alexander S.'
'Ivashkevich, Ludmila S.'
'Matulis, Vitaly E.'
'Matulis, Vadim E.'
'Gruschinski, Sina'
'Voitekhovich, Sergei V.'
'Kersting, Berthold'
'Ivashkevich, Oleg A.'

_publ_section_title
;
 Copper(ii) tetrafluoroborate complexes with the N(3),N(4)-bridging
 coordination of 1-(tert-butyl)-1H-tetrazole: synthesis, crystal structure
 and magnetic properties.
;
_journal_issue 42
_journal_name_full 'Dalton transactions (Cambridge, England : 2003)'
_journal_page_first 18518
_journal_page_last 18526
_journal_paper_doi 10.1039/c5dt02871j
_journal_volume 44
_journal_year 2015
_chemical_formula_moiety 'C30 H72 Cu3 N24 O6, 6(B F4)'
_chemical_formula_sum 'C30 H72 B6 Cu3 F24 N24 O6'
_chemical_formula_weight 1576.59
_space_group_crystal_system trigonal
_space_group_IT_number 148
_space_group_name_Hall '-R 3'
_space_group_name_H-M_alt 'R -3 :H'
_symmetry_space_group_name_Hall '-R 3'
_symmetry_space_group_name_H-M 'R -3 :H'
_atom_sites_solution_hydrogens mixed
_atom_sites_solution_primary direct
_atom_sites_solution_secondary difmap
_audit_creation_method SHELXL-2014/7
_audit_update_record
;
2015-09-01 deposited with the CCDC.
2015-09-23 downloaded from the CCDC.
;
_cell_angle_alpha 90
_cell_angle_beta 90
_cell_angle_gamma 120
_cell_formula_units_Z 3
_cell_length_a 13.99620(10)
_cell_length_b 13.99620(10)
_cell_length_c 28.8072(3)
_cell_measurement_reflns_used 7616
_cell_measurement_temperature 100(2)
_cell_measurement_theta_max 30.05
_cell_measurement_theta_min 2.20
_cell_volume 4887.11(7)
_computing_cell_refinement 'SAINT (Bruker, 2010)'
_computing_data_collection 'APEX2 (Bruker, 2010)'
_computing_data_reduction 'SAINT (Bruker, 2010)'
_computing_molecular_graphics 'PLATON (Spek, 2009)'
_computing_publication_material
;
SHELXL-2014/7 (Sheldrick, 2014),
PLATON (Spek, 2009)
;
_computing_structure_refinement 'SHELXL-2014/7 (Sheldrick, 2014)'
_computing_structure_solution 'SIR2004 (Burla et al., 2005)'
_diffrn_ambient_temperature 100(2)
_diffrn_measured_fraction_theta_full 1.000
_diffrn_measured_fraction_theta_max 0.984
_diffrn_measurement_device_type 'Bruker APEX-II CCD'
_diffrn_measurement_method '\f and \w scans'
_diffrn_radiation_monochromator graphite
_diffrn_radiation_type MoK\a
_diffrn_radiation_wavelength 0.71073
_diffrn_reflns_av_R_equivalents 0.0149
_diffrn_reflns_av_unetI/netI 0.0146
_diffrn_reflns_laue_measured_fraction_full 1.000
_diffrn_reflns_laue_measured_fraction_max 0.984
_diffrn_reflns_limit_h_max 19
_diffrn_reflns_limit_h_min -19
_diffrn_reflns_limit_k_max 19
_diffrn_reflns_limit_k_min -19
_diffrn_reflns_limit_l_max 40
_diffrn_reflns_limit_l_min -31
_diffrn_reflns_number 11742
_diffrn_reflns_point_group_measured_fraction_full 1.000
_diffrn_reflns_point_group_measured_fraction_max 0.984
_diffrn_reflns_theta_full 25.242
_diffrn_reflns_theta_max 30.056
_diffrn_reflns_theta_min 1.823
_diffrn_source 'fine-focus sealed tube'
_exptl_absorpt_coefficient_mu 1.097
_exptl_absorpt_correction_T_max 0.7460
_exptl_absorpt_correction_T_min 0.6919
_exptl_absorpt_correction_type multi-scan
_exptl_absorpt_process_details 'SADABS (Bruker, 2008)'
_exptl_crystal_colour green
_exptl_crystal_density_diffrn 1.607
_exptl_crystal_description prism
_exptl_crystal_F_000 2403
_exptl_crystal_size_max 0.250
_exptl_crystal_size_mid 0.220
_exptl_crystal_size_min 0.200
_refine_diff_density_max 0.659
_refine_diff_density_min -0.474
_refine_diff_density_rms 0.071
_refine_ls_extinction_method none
_refine_ls_goodness_of_fit_ref 1.051
_refine_ls_hydrogen_treatment mixed
_refine_ls_matrix_type full
_refine_ls_number_parameters 152
_refine_ls_number_reflns 3143
_refine_ls_number_restraints 3
_refine_ls_restrained_S_all 1.050
_refine_ls_R_factor_all 0.0389
_refine_ls_R_factor_gt 0.0345
_refine_ls_shift/su_max 0.001
_refine_ls_shift/su_mean 0.000
_refine_ls_structure_factor_coef Fsqd
_refine_ls_weighting_details 'w=1/[\s^2^(Fo^2^)+(0.0537P)^2^+11.2143P] where P=(Fo^2^+2Fc^2^)/3'
_refine_ls_weighting_scheme calc
_refine_ls_wR_factor_gt 0.0949
_refine_ls_wR_factor_ref 0.0979
_reflns_Friedel_coverage 0.000
_reflns_number_gt 2825
_reflns_number_total 3143
_reflns_threshold_expression 'I > 2\s(I)'
_cod_data_source_file c5dt02871j2.cif
_cod_data_source_block 00
_cod_depositor_comments 'Adding full bibliography for 7036634--7036636.cif.'
_cod_original_cell_volume 4887.11(9)
_cod_database_code 7036636
_shelx_shelxl_version_number 2014/7
_shelx_space_group_comment
;
The symmetry employed for this shelxl refinement is uniquely defined
by the following loop, which should always be used as a source of
symmetry information in preference to the above space-group names.
They are only intended as comments.
;
_shelx_estimated_absorpt_t_min 0.771
_shelx_estimated_absorpt_t_max 0.810

loop_
_space_group_symop_operation_xyz
'x, y, z'
'-y, x-y, z'
'-x+y, -x, z'
'x+2/3, y+1/3, z+1/3'
'-y+2/3, x-y+1/3, z+1/3'
'-x+y+2/3, -x+1/3, z+1/3'
'x+1/3, y+2/3, z+2/3'
'-y+1/3, x-y+2/3, z+2/3'
'-x+y+1/3, -x+2/3, z+2/3'
'-x, -y, -z'
'y, -x+y, -z'
'x-y, x, -z'
'-x+2/3, -y+1/3, -z+1/3'
'y+2/3, -x+y+1/3, -z+1/3'
'x-y+2/3, x+1/3, -z+1/3'
'-x+1/3, -y+2/3, -z+2/3'
'y+1/3, -x+y+2/3, -z+2/3'
'x-y+1/3, x+2/3, -z+2/3'

loop_
_atom_site_label
_atom_site_type_symbol
_atom_site_fract_x
_atom_site_fract_y
_atom_site_fract_z
_atom_site_U_iso_or_equiv
_atom_site_adp_type
_atom_site_occupancy
_atom_site_site_symmetry_order
_atom_site_calc_flag
_atom_site_refinement_flags_posn
_atom_site_refinement_flags_adp
_atom_site_refinement_flags_occupancy
Cu1 Cu 0.0000 0.0000 0.0000 0.01106(10) Uani 1 6 d S T P
Cu2 Cu 0.0000 0.0000 0.13419(2) 0.01504(10) Uani 1 3 d S T P
O1W O 0.12906(11) 0.03257(11) 0.17685(5) 0.0311(3) Uani 1 1 d D . .
H1W H 0.1849(19) 0.032(3) 0.1667(10) 0.057(9) Uiso 1 1 d D . .
H2W H 0.152(2) 0.084(2) 0.1962(9) 0.057(9) Uiso 1 1 d D . .
N1 N 0.21824(13) 0.29694(12) 0.06707(6) 0.0287(3) Uani 1 1 d . . .
N2 N 0.17117(14) 0.23555(13) 0.10458(7) 0.0331(4) Uani 1 1 d . . .
N3 N 0.09686(12) 0.13814(12) 0.09060(6) 0.0280(3) Uani 1 1 d . . .
N4 N 0.09704(11) 0.13746(12) 0.04347(6) 0.0271(3) Uani 1 1 d . . .
C5 C 0.17250(13) 0.23552(13) 0.03019(7) 0.0251(3) Uani 1 1 d . . .
H5 H 0.1914 0.2589 -0.0011 0.030 Uiso 1 1 calc R U .
C1 C 0.31254(17) 0.41384(14) 0.06658(7) 0.0324(4) Uani 1 1 d . . .
C2 C 0.3133(4) 0.4638(2) 0.11328(10) 0.0858(14) Uani 1 1 d . . .
H2A H 0.2413 0.4573 0.1188 0.129 Uiso 1 1 calc R U .
H2B H 0.3707 0.5418 0.1135 0.129 Uiso 1 1 calc R U .
H2C H 0.3286 0.4245 0.1377 0.129 Uiso 1 1 calc R U .
C3 C 0.29024(18) 0.47475(16) 0.02863(8) 0.0370(4) Uani 1 1 d . . .
H3A H 0.2892 0.4417 -0.0015 0.056 Uiso 1 1 calc R U .
H3B H 0.3484 0.5525 0.0287 0.056 Uiso 1 1 calc R U .
H3C H 0.2187 0.4695 0.0341 0.056 Uiso 1 1 calc R U .
C4 C 0.41569(18) 0.4082(2) 0.05683(13) 0.0598(8) Uani 1 1 d . . .
H4A H 0.4267 0.3667 0.0816 0.090 Uiso 1 1 calc R U .
H4B H 0.4794 0.4831 0.0555 0.090 Uiso 1 1 calc R U .
H4C H 0.4079 0.3712 0.0270 0.090 Uiso 1 1 calc R U .
B1 B 0.9390(2) 0.28354(18) 0.09582(8) 0.0311(4) Uani 1 1 d . . .
F1 F 1.02666(12) 0.34394(12) 0.06683(5) 0.0474(4) Uani 1 1 d . . .
F2 F 0.87175(14) 0.32995(13) 0.09724(6) 0.0595(5) Uani 1 1 d . . .
F3 F 0.97467(17) 0.27902(14) 0.14065(5) 0.0601(5) Uani 1 1 d . . .
F4 F 0.87972(14) 0.17719(12) 0.07931(6) 0.0518(4) Uani 1 1 d . . .

loop_
_atom_site_aniso_label
_atom_site_aniso_U_11
_atom_site_aniso_U_22
_atom_site_aniso_U_33
_atom_site_aniso_U_23
_atom_site_aniso_U_13
_atom_site_aniso_U_12
Cu1 0.01015(13) 0.01015(13) 0.01287(19) 0.000 0.000 0.00508(6)
Cu2 0.01575(11) 0.01575(11) 0.01362(16) 0.000 0.000 0.00788(6)
O1W 0.0258(6) 0.0238(6) 0.0377(7) -0.0085(5) 0.0066(6) 0.0078(5)
N1 0.0214(7) 0.0155(6) 0.0465(9) 0.0055(6) 0.0085(6) 0.0072(5)
N2 0.0275(8) 0.0202(7) 0.0505(10) 0.0051(7) 0.0095(7) 0.0112(6)
N3 0.0170(6) 0.0161(6) 0.0507(10) 0.0035(6) 0.0064(6) 0.0082(5)
N4 0.0148(6) 0.0174(6) 0.0500(10) 0.0107(6) 0.0087(6) 0.0088(5)
C5 0.0167(7) 0.0153(7) 0.0389(9) 0.0054(6) 0.0051(6) 0.0048(6)
C1 0.0317(9) 0.0156(7) 0.0342(10) 0.0020(7) -0.0053(7) 0.0002(7)
C2 0.160(4) 0.0304(12) 0.0389(14) -0.0071(11) -0.0138(18) 0.0263(18)
C3 0.0350(10) 0.0197(8) 0.0468(12) 0.0069(8) -0.0023(9) 0.0065(7)
C4 0.0181(9) 0.0374(12) 0.106(2) 0.0215(14) -0.0107(12) 0.0002(8)
B1 0.0385(11) 0.0302(10) 0.0341(11) 0.0100(8) 0.0147(9) 0.0243(9)
F1 0.0381(7) 0.0491(8) 0.0599(9) 0.0197(7) 0.0238(6) 0.0255(6)
F2 0.0678(10) 0.0557(9) 0.0829(11) 0.0418(8) 0.0506(9) 0.0519(8)
F3 0.1043(14) 0.0568(9) 0.0340(7) -0.0008(7) -0.0012(8) 0.0513(10)
F4 0.0625(9) 0.0316(7) 0.0617(9) 0.0047(6) -0.0010(8) 0.0239(7)

loop_
_atom_type_symbol
_atom_type_description
_atom_type_scat_dispersion_real
_atom_type_scat_dispersion_imag
_atom_type_scat_source
C C 0.0033 0.0016 'International Tables Vol C Tables 4.2.6.8 and 6.1.1.4'
H H 0.0000 0.0000 'International Tables Vol C Tables 4.2.6.8 and 6.1.1.4'
B B 0.0013 0.0007 'International Tables Vol C Tables 4.2.6.8 and 6.1.1.4'
N N 0.0061 0.0033 'International Tables Vol C Tables 4.2.6.8 and 6.1.1.4'
O O 0.0106 0.0060 'International Tables Vol C Tables 4.2.6.8 and 6.1.1.4'
F F 0.0171 0.0103 'International Tables Vol C Tables 4.2.6.8 and 6.1.1.4'
Cu Cu 0.3201 1.2651 'International Tables Vol C Tables 4.2.6.8 and 6.1.1.4'

loop_
_geom_angle_atom_site_label_1
_geom_angle_atom_site_label_2
_geom_angle_atom_site_label_3
_geom_angle
_geom_angle_site_symmetry_1
_geom_angle_site_symmetry_3
N4 Cu1 N4 180.00(10) 11 2
N4 Cu1 N4 91.29(6) 11 .
N4 Cu1 N4 88.71(6) 2 .
N4 Cu1 N4 88.71(6) 11 10
N4 Cu1 N4 91.29(6) 2 10
N4 Cu1 N4 180.0 . 10
N4 Cu1 N4 88.70(6) 11 12
N4 Cu1 N4 91.30(6) 2 12
N4 Cu1 N4 91.29(6) . 12
N4 Cu1 N4 88.70(6) 10 12
N4 Cu1 N4 91.30(6) 11 3
N4 Cu1 N4 88.70(6) 2 3
N4 Cu1 N4 88.71(6) . 3
N4 Cu1 N4 91.30(6) 10 3
N4 Cu1 N4 180.00(11) 12 3
O1W Cu2 O1W 87.43(6) . 2
O1W Cu2 O1W 87.43(6) . 3
O1W Cu2 O1W 87.43(6) 2 3
O1W Cu2 N3 177.52(5) . 2
O1W Cu2 N3 93.54(6) 2 2
O1W Cu2 N3 90.33(6) 3 2
O1W Cu2 N3 93.54(6) . .
O1W Cu2 N3 90.33(6) 2 .
O1W Cu2 N3 177.52(6) 3 .
N3 Cu2 N3 88.74(7) 2 .
O1W Cu2 N3 90.33(6) . 3
O1W Cu2 N3 177.51(6) 2 3
O1W Cu2 N3 93.54(6) 3 3
N3 Cu2 N3 88.74(7) 2 3
N3 Cu2 N3 88.74(7) . 3
Cu2 O1W H1W 121(2) . .
Cu2 O1W H2W 121(2) . .
H1W O1W H2W 106(2) . .
C5 N1 N2 108.17(15) . .
C5 N1 C1 125.43(16) . .
N2 N1 C1 126.28(17) . .
N3 N2 N1 107.70(17) . .
N2 N3 N4 108.32(15) . .
N2 N3 Cu2 125.65(14) . .
N4 N3 Cu2 125.88(11) . .
C5 N4 N3 106.84(16) . .
C5 N4 Cu1 126.62(14) . .
N3 N4 Cu1 126.44(11) . .
N4 C5 N1 108.97(17) . .
N4 C5 H5 125.5 . .
N1 C5 H5 125.5 . .
N1 C1 C4 106.65(17) . .
N1 C1 C3 107.70(16) . .
C4 C1 C3 111.5(2) . .
N1 C1 C2 107.1(2) . .
C4 C1 C2 113.7(3) . .
C3 C1 C2 109.8(2) . .
C1 C2 H2A 109.5 . .
C1 C2 H2B 109.5 . .
H2A C2 H2B 109.5 . .
C1 C2 H2C 109.5 . .
H2A C2 H2C 109.5 . .
H2B C2 H2C 109.5 . .
C1 C3 H3A 109.5 . .
C1 C3 H3B 109.5 . .
H3A C3 H3B 109.5 . .
C1 C3 H3C 109.5 . .
H3A C3 H3C 109.5 . .
H3B C3 H3C 109.5 . .
C1 C4 H4A 109.5 . .
C1 C4 H4B 109.5 . .
H4A C4 H4B 109.5 . .
C1 C4 H4C 109.5 . .
H4A C4 H4C 109.5 . .
H4B C4 H4C 109.5 . .
F1 B1 F4 108.99(18) . .
F1 B1 F2 109.71(16) . .
F4 B1 F2 109.5(2) . .
F1 B1 F3 111.1(2) . .
F4 B1 F3 107.82(17) . .
F2 B1 F3 109.64(19) . .

loop_
_geom_bond_atom_site_label_1
_geom_bond_atom_site_label_2
_geom_bond_distance
_geom_bond_site_symmetry_2
Cu1 N4 2.1216(17) 11
Cu1 N4 2.1216(17) 2
Cu1 N4 2.1216(17) .
Cu1 N4 2.1216(17) 10
Cu1 N4 2.1217(17) 12
Cu1 N4 2.1217(17) 3
Cu2 O1W 2.0389(15) .
Cu2 O1W 2.0389(15) 2
Cu2 O1W 2.0389(15) 3
Cu2 N3 2.1288(15) 2
Cu2 N3 2.1288(15) .
Cu2 N3 2.1289(15) 3
O1W H1W 0.836(17) .
O1W H2W 0.835(17) .
N1 C5 1.314(3) .
N1 N2 1.332(2) .
N1 C1 1.503(2) .
N2 N3 1.298(2) .
N3 N4 1.358(2) .
N4 C5 1.302(2) .
C5 H5 0.9500 .
C1 C4 1.511(3) .
C1 C3 1.512(3) .
C1 C2 1.513(4) .
C2 H2A 0.9800 .
C2 H2B 0.9800 .
C2 H2C 0.9800 .
C3 H3A 0.9800 .
C3 H3B 0.9800 .
C3 H3C 0.9800 .
C4 H4A 0.9800 .
C4 H4B 0.9800 .
C4 H4C 0.9800 .
B1 F1 1.372(2) .
B1 F4 1.377(3) .
B1 F2 1.385(2) .
B1 F3 1.398(3) .

loop_
_geom_hbond_atom_site_label_D
_geom_hbond_atom_site_label_H
_geom_hbond_atom_site_label_A
_geom_hbond_distance_DH
_geom_hbond_distance_HA
_geom_hbond_distance_DA
_geom_hbond_angle_DHA
_geom_hbond_site_symmetry_A
O1W H1W F3 0.836(17) 1.879(17) 2.714(2) 176(3) 3_665
O1W H2W F2 0.835(17) 1.867(17) 2.7008(19) 176(3) 15_445
C5 H5 F4 0.95 2.35 3.263(3) 161.4 11_565

loop_
_geom_torsion_atom_site_label_1
_geom_torsion_atom_site_label_2
_geom_torsion_atom_site_label_3
_geom_torsion_atom_site_label_4
_geom_torsion
C5 N1 N2 N3 -0.6(2)
C1 N1 N2 N3 -176.81(17)
N1 N2 N3 N4 0.27(19)
N1 N2 N3 Cu2 176.08(11)
N2 N3 N4 C5 0.16(18)
Cu2 N3 N4 C5 -175.63(11)
N2 N3 N4 Cu1 176.64(11)
Cu2 N3 N4 Cu1 0.85(19)
N3 N4 C5 N1 -0.54(19)
Cu1 N4 C5 N1 -177.01(11)
N2 N1 C5 N4 0.7(2)
C1 N1 C5 N4 176.96(17)
C5 N1 C1 C4 -76.3(2)
N2 N1 C1 C4 99.3(2)
C5 N1 C1 C3 43.6(3)
N2 N1 C1 C3 -140.86(19)
C5 N1 C1 C2 161.6(2)
N2 N1 C1 C2 -22.8(3)
